data_4334053
loop_
_publ_author_name
'Nayanmoni Gogoi'
'Mehrez Thlijeni'
'Carine Duhayon'
'Jean-Pascal Sutter'

_publ_contact_author_address
; 
Laboratoire de Chimie de Coordination du CNRS
205, route de Narbonne
31077 Toulouse (France)
;
_publ_contact_author_email sutter@lcc-toulouse.fr
_publ_contact_author_fax '(33) 5 61 55 30 03'
_publ_contact_author_name 'Jean-Pascal Sutter'
_publ_contact_author_phone '(33) 5 61 33 31 57 '
_publ_section_title
;
 Heptacoordinated Nickel(II) as an Ising-Type Anisotropic Building Unit:
 Illustration with a Pentanuclear [(NiL)3{W(CN)8}2] Complex
;
_journal_name_full 'Inorganic Chemistry'
_journal_page_first 2283
_journal_page_last 2285
_journal_paper_doi 10.1021/ic3027368
_journal_volume 52
_journal_year 2013
_chemical_formula_moiety 'C36 H33 N6 Ni O6, 0.5(C H4 O), N O3'
_chemical_formula_sum 'C36.5 H35 N7 Ni O9.5'
_chemical_formula_weight 782.43
_space_group_IT_number 14
_symmetry_cell_setting monoclinic
_symmetry_space_group_name_Hall '-P 2ybc'
_symmetry_space_group_name_H-M 'P 1 21/c 1'
_atom_sites_solution_hydrogens geom
_atom_sites_solution_primary direct
_cell_angle_alpha 90
_cell_angle_beta 97.8721(16)
_cell_angle_gamma 90
_cell_formula_units_Z 4
_cell_length_a 8.39928(16)
_cell_length_b 18.0571(3)
_cell_length_c 23.6812(3)
_cell_measurement_reflns_used 17087
_cell_measurement_temperature 180
_cell_measurement_theta_max 71
_cell_measurement_theta_min 3
_cell_volume 3557.80(10)
_computing_cell_refinement 'CrysAlis RED, (Oxford Diffraction, 2002)'
_computing_data_collection 'Gemini, (Oxford Diffraction, 2006)'
_computing_data_reduction 'CrysAlis RED, (Oxford Diffraction, 2002)'
_computing_molecular_graphics 'CAMERON (Watkin et al., 1996)'
_computing_publication_material 'CRYSTALS (Betteridge et al., 2003)'
_computing_structure_refinement 'CRYSTALS (Betteridge et al., 2003)'
_computing_structure_solution 'Superflip (Palatinus & Chapuis, 2007)'
_diffrn_ambient_temperature 180
_diffrn_measured_fraction_theta_full 0.996
_diffrn_measured_fraction_theta_max 0.991
_diffrn_measurement_device Area
_diffrn_measurement_device_type 'Oxford Diffraction Gemini'
_diffrn_measurement_method '\f & \w scans'
_diffrn_radiation_monochromator graphite
_diffrn_radiation_type 'Cu K\a'
_diffrn_radiation_wavelength 1.54180
_diffrn_reflns_av_R_equivalents 0.027
_diffrn_reflns_limit_h_max 10
_diffrn_reflns_limit_h_min -9
_diffrn_reflns_limit_k_max 22
_diffrn_reflns_limit_k_min -21
_diffrn_reflns_limit_l_max 28
_diffrn_reflns_limit_l_min -28
_diffrn_reflns_number 35442
_diffrn_reflns_theta_full 69.321
_diffrn_reflns_theta_max 70.735
_diffrn_reflns_theta_min 3.088
_diffrn_standards_number 0
_exptl_absorpt_coefficient_mu 1.368
_exptl_absorpt_correction_T_max 0.87
_exptl_absorpt_correction_T_min 0.78
_exptl_absorpt_correction_type multi-scan
_exptl_absorpt_process_details 'Blessing, acta cryst. (1995), a51, 33-38'
_exptl_crystal_colour yellow
_exptl_crystal_density_diffrn 1.460
_exptl_crystal_description block
_exptl_crystal_F_000 1626
_exptl_crystal_size_max 0.150
_exptl_crystal_size_mid 0.100
_exptl_crystal_size_min 0.100
_refine_diff_density_max 1.74
_refine_diff_density_min -0.63
_refine_ls_extinction_method none
_refine_ls_goodness_of_fit_ref 0.9890
_refine_ls_hydrogen_treatment constr
_refine_ls_matrix_type full
_refine_ls_number_parameters 475
_refine_ls_number_reflns 5951
_refine_ls_number_restraints 8
_refine_ls_R_factor_all 0.0778
_refine_ls_R_factor_gt 0.0736
_refine_ls_shift/su_max 0.0015131
_refine_ls_shift/su_mean 0.0000424
_refine_ls_structure_factor_coef F
_refine_ls_weighting_details
;
 Method, part 1, Chebychev polynomial, (Watkin, 1994, Prince, 1982) 
 [weight] = 1.0/[A~0~*T~0~(x)+A~1~*T~1~(x) ... +A~n-1~]*T~n-1~(x)] 
 where A~i~ are the Chebychev coefficients listed below and x= Fcalc/Fmax 
 Method = Robust Weighting (Prince, 1982) 
 W = [weight] * [1-(deltaF/6*sigmaF)^2^]^2^ 
 A~i~ are: 
 18.5 15.5 15.7 5.43 
;
_refine_ls_weighting_scheme calc
_refine_ls_wR_factor_all 0.0853
_refine_ls_wR_factor_gt 0.0830
_refine_ls_wR_factor_ref 0.0824
_reflns_limit_h_max 10
_reflns_limit_h_min -10
_reflns_limit_k_max 22
_reflns_limit_k_min 0
_reflns_limit_l_max 28
_reflns_limit_l_min 0
_reflns_number_gt 6171
_reflns_number_total 6779
_reflns_threshold_expression I>2.0\s(I)
_oxford_refine_ls_r_factor_ref 0.0717
_oxford_reflns_number_all 6750
_oxford_reflns_threshold_expression_ref I>3.0\s(I)
_cod_data_source_file ic3027368_si_002.cif
_cod_data_source_block 1
_cod_original_sg_symbol_H-M 'P 21/c '
_cod_original_formula_sum 'C36.50 H35 N7 Ni1 O9.50'
_cod_database_code 4334053

loop_
_symmetry_equiv_pos_as_xyz
x,y,z
-x,-y,-z
x,-y+1/2,z+1/2
-x,y+1/2,-z+1/2

loop_
_atom_site_label
_atom_site_type_symbol
_atom_site_fract_x
_atom_site_fract_y
_atom_site_fract_z
_atom_site_U_iso_or_equiv
_atom_site_occupancy
_atom_site_adp_type
_atom_site_refinement_flags_posn
Ni1 Ni 0.54365(5) 0.30703(3) 0.502024(19) 0.0371 1.0000 Uani .
C1 C 0.5224(3) 0.37400(14) 0.61613(10) 0.0311 1.0000 Uani .
C2 C 0.4833(3) 0.37771(16) 0.67177(11) 0.0361 1.0000 Uani .
C3 C 0.4064(4) 0.31794(17) 0.69216(11) 0.0394 1.0000 Uani .
C4 C 0.3661(4) 0.25618(16) 0.65817(11) 0.0388 1.0000 Uani .
C5 C 0.4079(3) 0.25660(15) 0.60317(11) 0.0338 1.0000 Uani .
C6 C 0.3780(4) 0.19414(15) 0.56239(11) 0.0375 1.0000 Uani .
C7 C 0.2953(5) 0.12500(18) 0.57696(15) 0.0582 1.0000 Uani .
C8 C 0.4963(3) 0.17471(15) 0.42701(11) 0.0350 1.0000 Uani .
C9 C 0.7281(3) 0.44138(15) 0.45331(11) 0.0329 1.0000 Uani .
C10 C 0.6097(3) 0.43327(15) 0.58947(10) 0.0325 1.0000 Uani .
C11 C 0.6675(4) 0.50027(16) 0.62213(12) 0.0423 1.0000 Uani .
C12 C 0.5096(3) 0.11709(15) 0.38326(11) 0.0357 1.0000 Uani .
C13 C 0.6334(4) 0.12411(16) 0.35085(12) 0.0440 1.0000 Uani .
C14 C 0.6645(4) 0.06877(17) 0.31341(12) 0.0416 1.0000 Uani .
C15 C 0.5699(3) 0.00517(14) 0.30697(10) 0.0333 1.0000 Uani .
C16 C 0.4386(4) 0.00140(17) 0.33670(14) 0.0458 1.0000 Uani .
C17 C 0.4100(4) 0.05646(17) 0.37467(13) 0.0453 1.0000 Uani .
C18 C 0.6077(4) -0.05685(15) 0.26984(11) 0.0356 1.0000 Uani .
C19 C 0.7668(4) -0.07336(18) 0.26411(12) 0.0435 1.0000 Uani .
C20 C 0.8014(4) -0.13142(19) 0.22929(14) 0.0528 1.0000 Uani .
C21 C 0.6808(4) -0.17276(17) 0.19952(13) 0.0491 1.0000 Uani .
C22 C 0.5233(4) -0.15774(17) 0.20548(13) 0.0471 1.0000 Uani .
C23 C 0.4862(4) -0.10082(16) 0.24093(12) 0.0420 1.0000 Uani .
C24 C 0.8067(3) 0.49103(14) 0.41554(11) 0.0324 1.0000 Uani .
C25 C 0.8701(3) 0.56076(15) 0.43079(11) 0.0356 1.0000 Uani .
C26 C 0.9334(3) 0.60438(16) 0.39118(12) 0.0383 1.0000 Uani .
C27 C 0.9352(3) 0.58045(16) 0.33523(11) 0.0357 1.0000 Uani .
C28 C 0.8788(3) 0.50888(16) 0.32140(12) 0.0400 1.0000 Uani .
C29 C 0.8164(3) 0.46553(16) 0.36074(12) 0.0387 1.0000 Uani .
C30 C 0.9907(3) 0.62966(16) 0.29143(13) 0.0412 1.0000 Uani .
C31 C 1.1053(4) 0.68366(17) 0.30574(15) 0.0479 1.0000 Uani .
C32 C 1.1493(4) 0.73158(19) 0.26382(18) 0.0583 1.0000 Uani .
C33 C 1.0770(5) 0.7267(2) 0.20878(16) 0.0603 1.0000 Uani .
C34 C 0.9626(5) 0.6729(2) 0.19370(15) 0.0590 1.0000 Uani .
C35 C 0.9201(4) 0.62437(19) 0.23445(13) 0.0479 1.0000 Uani .
C36 C 0.0000(11) 0.0673(5) 0.4349(4) 0.0741 0.5000 Uani .
C37 C 0.8915(4) 0.2534(2) 0.49863(17) 0.0597 1.0000 Uani .
O1 O 0.5548(2) 0.23688(10) 0.42424(8) 0.0401 1.0000 Uani .
O2 O 0.6801(2) 0.37964(10) 0.43775(8) 0.0399 1.0000 Uani .
O3 O 0.3418(2) 0.36472(10) 0.47002(8) 0.0369 1.0000 Uani .
O4 O 0.0984(3) 0.38096(13) 0.43099(10) 0.0510 1.0000 Uani .
O5 O 0.2032(3) 0.27155(12) 0.42939(9) 0.0476 1.0000 Uani .
O6 O 0.7665(2) 0.26550(12) 0.53294(9) 0.0445 1.0000 Uani .
O7 O 0.9828(9) 0.1670(4) 0.6233(3) 0.0710 0.4000 Uani .
O8 O 0.8700(12) 0.0960(5) 0.6794(4) 0.0989 0.4000 Uani .
O9 O 0.741(2) 0.1389(7) 0.5937(7) 0.1538 0.4000 Uani .
O10 O 0.7406(5) 0.1705(3) 0.6218(2) 0.0683 0.6000 Uani .
O11 O 0.8198(9) 0.1073(5) 0.5581(4) 0.1350 0.6000 Uani .
O12 O 0.8968(6) 0.0685(3) 0.6416(2) 0.0725 0.6000 Uani .
O13 O 0.1517(7) 0.0409(3) 0.4648(2) 0.0666 0.5000 Uani .
N1 N 0.4848(3) 0.31424(12) 0.58393(9) 0.0309 1.0000 Uani .
N2 N 0.4322(3) 0.20646(12) 0.51522(9) 0.0351 1.0000 Uani .
N3 N 0.4243(3) 0.15406(13) 0.47308(9) 0.0389 1.0000 Uani .
N4 N 0.7076(3) 0.46699(13) 0.50677(9) 0.0333 1.0000 Uani .
N5 N 0.6298(3) 0.41837(12) 0.53782(9) 0.0324 1.0000 Uani .
N6 N 0.2111(3) 0.33744(13) 0.44222(9) 0.0348 1.0000 Uani .
N7 N 0.8343(7) 0.1138(3) 0.6089(3) 0.0660 0.6000 Uani .
N8 N 0.8631(15) 0.1339(5) 0.6362(5) 0.0933 0.4000 Uani .
H21 H 0.5074 0.4196 0.6941 0.0440 1.0000 Uiso R
H31 H 0.3818 0.3190 0.7298 0.0470 1.0000 Uiso R
H32 H 0.3782 0.1118 0.4754 0.0467 1.0000 Uiso R
H41 H 0.3123 0.2160 0.6710 0.0470 1.0000 Uiso R
H42 H 0.7409 0.5097 0.5194 0.0403 1.0000 Uiso R
H61 H 0.7697 0.2301 0.5545 0.0650 1.0000 Uiso R
H71 H 0.3736 0.0862 0.5836 0.0854 1.0000 Uiso R
H72 H 0.2146 0.1108 0.5485 0.0853 1.0000 Uiso R
H73 H 0.2510 0.1340 0.6114 0.0849 1.0000 Uiso R
H111 H 0.5881 0.5378 0.6179 0.0633 1.0000 Uiso R
H112 H 0.7640 0.5189 0.6105 0.0631 1.0000 Uiso R
H113 H 0.6901 0.4875 0.6618 0.0633 1.0000 Uiso R
H131 H 0.6985 0.1669 0.3544 0.0522 1.0000 Uiso R
H141 H 0.7506 0.0735 0.2932 0.0503 1.0000 Uiso R
H161 H 0.3671 -0.0381 0.3306 0.0549 1.0000 Uiso R
H171 H 0.3230 0.0512 0.3943 0.0545 1.0000 Uiso R
H191 H 0.8517 -0.0455 0.2836 0.0521 1.0000 Uiso R
H201 H 0.9099 -0.1422 0.2265 0.0630 1.0000 Uiso R
H211 H 0.7032 -0.2103 0.1750 0.0579 1.0000 Uiso R
H221 H 0.4420 -0.1852 0.1856 0.0549 1.0000 Uiso R
H231 H 0.3809 -0.0919 0.2462 0.0490 1.0000 Uiso R
H251 H 0.8691 0.5779 0.4673 0.0429 1.0000 Uiso R
H261 H 0.9774 0.6504 0.4024 0.0437 1.0000 Uiso R
H281 H 0.8849 0.4899 0.2854 0.0458 1.0000 Uiso R
H291 H 0.7784 0.4184 0.3505 0.0462 1.0000 Uiso R
H311 H 1.1544 0.6886 0.3433 0.0559 1.0000 Uiso R
H321 H 1.2273 0.7669 0.2744 0.0689 1.0000 Uiso R
H331 H 1.1049 0.7597 0.1814 0.0679 1.0000 Uiso R
H341 H 0.9138 0.6692 0.1556 0.0702 1.0000 Uiso R
H351 H 0.8431 0.5880 0.2236 0.0568 1.0000 Uiso R
H361 H -0.0127 0.0516 0.3965 0.1140 0.5000 Uiso R
H362 H -0.0026 0.1198 0.4371 0.1140 0.5000 Uiso R
H363 H -0.0847 0.0459 0.4528 0.1135 0.5000 Uiso R
H371 H 0.8668 0.2159 0.4693 0.0934 1.0000 Uiso R
H372 H 0.9926 0.2394 0.5224 0.0927 1.0000 Uiso R
H373 H 0.9126 0.2990 0.4792 0.0934 1.0000 Uiso R

loop_
_atom_site_aniso_label
_atom_site_aniso_U_11
_atom_site_aniso_U_22
_atom_site_aniso_U_33
_atom_site_aniso_U_23
_atom_site_aniso_U_13
_atom_site_aniso_U_12
Ni1 0.0388(3) 0.0445(3) 0.0284(3) 0.00109(18) 0.00563(18) 0.00488(19)
C1 0.0341(12) 0.0375(13) 0.0215(11) -0.0007(9) 0.0031(9) 0.0088(10)
C2 0.0415(14) 0.0423(14) 0.0244(12) -0.0039(10) 0.0047(10) 0.0100(11)
C3 0.0458(15) 0.0516(16) 0.0228(12) 0.0008(11) 0.0115(10) 0.0093(12)
C4 0.0467(15) 0.0418(14) 0.0303(13) 0.0061(11) 0.0132(11) 0.0054(12)
C5 0.0392(13) 0.0374(13) 0.0251(11) 0.0039(10) 0.0058(10) 0.0057(11)
C6 0.0502(15) 0.0342(13) 0.0286(12) 0.0050(10) 0.0066(11) 0.0031(11)
C7 0.091(3) 0.0424(17) 0.0430(17) 0.0044(13) 0.0153(17) -0.0123(17)
C8 0.0444(14) 0.0307(13) 0.0305(13) -0.0028(10) 0.0068(11) 0.0022(10)
C9 0.0323(12) 0.0370(13) 0.0292(12) 0.0010(10) 0.0033(10) -0.0010(10)
C10 0.0328(12) 0.0380(13) 0.0257(12) 0.0002(10) 0.0002(9) 0.0067(10)
C11 0.0520(16) 0.0402(15) 0.0350(14) -0.0029(11) 0.0072(12) -0.0031(12)
C12 0.0464(15) 0.0321(13) 0.0294(12) -0.0002(10) 0.0076(11) 0.0013(11)
C13 0.0604(18) 0.0384(15) 0.0368(14) -0.0071(11) 0.0190(13) -0.0126(13)
C14 0.0485(15) 0.0461(15) 0.0333(13) -0.0027(12) 0.0168(12) -0.0066(13)
C15 0.0416(13) 0.0353(13) 0.0239(11) -0.0003(10) 0.0072(10) 0.0034(11)
C16 0.0505(16) 0.0393(15) 0.0503(17) -0.0116(13) 0.0171(13) -0.0085(13)
C17 0.0465(16) 0.0472(16) 0.0459(16) -0.0111(13) 0.0192(13) -0.0072(13)
C18 0.0487(15) 0.0342(13) 0.0250(11) 0.0024(10) 0.0091(10) 0.0060(11)
C19 0.0508(16) 0.0476(16) 0.0332(13) -0.0009(12) 0.0099(12) 0.0080(13)
C20 0.0581(19) 0.0549(19) 0.0486(17) -0.0029(14) 0.0190(15) 0.0182(15)
C21 0.077(2) 0.0383(15) 0.0353(14) -0.0006(12) 0.0185(14) 0.0177(15)
C22 0.066(2) 0.0364(15) 0.0386(15) -0.0059(12) 0.0079(13) 0.0050(13)
C23 0.0487(16) 0.0395(14) 0.0386(14) -0.0056(12) 0.0086(12) 0.0066(12)
C24 0.0306(12) 0.0356(13) 0.0306(12) 0.0009(10) 0.0030(10) 0.0014(10)
C25 0.0378(13) 0.0379(14) 0.0319(13) -0.0016(10) 0.0072(10) -0.0028(11)
C26 0.0386(14) 0.0379(14) 0.0389(14) -0.0003(11) 0.0072(11) -0.0023(11)
C27 0.0308(12) 0.0429(14) 0.0337(13) 0.0050(11) 0.0054(10) 0.0039(11)
C28 0.0446(14) 0.0451(15) 0.0309(13) -0.0017(11) 0.0079(11) 0.0009(12)
C29 0.0441(14) 0.0388(14) 0.0333(13) -0.0017(11) 0.0051(11) -0.0034(11)
C30 0.0374(14) 0.0447(15) 0.0438(15) 0.0097(12) 0.0144(12) 0.0103(11)
C31 0.0437(15) 0.0451(16) 0.0574(19) 0.0106(14) 0.0161(14) 0.0058(13)
C32 0.0556(19) 0.0447(18) 0.081(3) 0.0138(17) 0.0318(18) 0.0060(14)
C33 0.070(2) 0.0523(19) 0.067(2) 0.0271(17) 0.0416(19) 0.0255(17)
C34 0.068(2) 0.068(2) 0.0460(18) 0.0183(16) 0.0263(16) 0.0228(18)
C35 0.0493(17) 0.0564(18) 0.0401(15) 0.0096(13) 0.0133(13) 0.0076(14)
C36 0.0741(9) 0.0741(9) 0.0741(9) -0.0035(9) 0.0095(9) -0.0035(9)
C37 0.0458(17) 0.077(2) 0.058(2) 0.0018(17) 0.0140(15) 0.0099(16)
O1 0.0508(11) 0.0326(10) 0.0392(10) -0.0068(8) 0.0146(8) -0.0055(8)
O2 0.0504(11) 0.0352(10) 0.0350(9) -0.0023(8) 0.0091(8) -0.0072(8)
O3 0.0384(9) 0.0376(10) 0.0337(9) -0.0010(8) 0.0010(7) -0.0001(8)
O4 0.0410(11) 0.0516(12) 0.0588(13) 0.0056(10) 0.0016(10) 0.0074(9)
O5 0.0545(12) 0.0420(11) 0.0458(11) -0.0077(9) 0.0050(9) -0.0048(9)
O6 0.0420(11) 0.0521(12) 0.0400(10) 0.0051(9) 0.0078(8) 0.0087(9)
O7 0.0712(12) 0.0712(12) 0.0712(12) 0.0101(12) 0.0121(12) 0.0101(12)
O8 0.0991(12) 0.0991(12) 0.0991(12) 0.0101(12) 0.0159(12) 0.0101(12)
O9 0.1541(12) 0.1541(12) 0.1541(12) 0.0101(12) 0.0234(12) 0.0101(12)
O10 0.0681(6) 0.0681(6) 0.0681(6) 0.0099(6) 0.0069(6) 0.0099(6)
O11 0.1348(6) 0.1348(6) 0.1348(6) 0.0099(6) 0.0160(6) 0.0099(6)
O12 0.0722(6) 0.0722(6) 0.0722(6) 0.0099(6) 0.0074(6) 0.0099(6)
O13 0.0666(9) 0.0666(9) 0.0666(9) -0.0035(9) 0.0085(9) -0.0035(9)
N1 0.0360(10) 0.0364(11) 0.0207(9) 0.0014(8) 0.0051(8) 0.0058(9)
N2 0.0449(12) 0.0321(11) 0.0290(10) -0.0021(8) 0.0077(9) 0.0010(9)
N3 0.0614(14) 0.0282(11) 0.0289(11) -0.0043(9) 0.0123(10) -0.0045(10)
N4 0.0371(11) 0.0349(11) 0.0281(10) 0.0000(8) 0.0056(8) -0.0026(9)
N5 0.0330(11) 0.0371(11) 0.0267(10) 0.0028(8) 0.0028(8) 0.0008(9)
N6 0.0377(12) 0.0387(12) 0.0286(10) -0.0002(9) 0.0070(9) -0.0011(9)
N7 0.0658(6) 0.0658(6) 0.0658(6) 0.0099(6) 0.0065(6) 0.0099(6)
N8 0.0935(12) 0.0935(12) 0.0935(12) 0.0101(12) 0.0151(12) 0.0101(12)

loop_
_atom_type_symbol
_atom_type_scat_dispersion_real
_atom_type_scat_dispersion_imag
_atom_type_scat_Cromer_Mann_a1
_atom_type_scat_Cromer_Mann_b1
_atom_type_scat_Cromer_Mann_a2
_atom_type_scat_Cromer_Mann_b2
_atom_type_scat_Cromer_Mann_a3
_atom_type_scat_Cromer_Mann_b3
_atom_type_scat_Cromer_Mann_a4
_atom_type_scat_Cromer_Mann_b4
_atom_type_scat_Cromer_Mann_c
_atom_type_scat_source
C 0.0181 0.0091 2.3100 20.8439 1.0200 10.2075 1.5886 0.5687 0.8650 51.6512 0.2156 'International Tables Vol C 4.2.6.8 and 6.1.1.4'
H 0.0000 0.0000 0.4930 10.5109 0.3229 26.1257 0.1402 3.1424 0.0408 57.7998 0.0030 'International Tables Vol C 4.2.6.8 and 6.1.1.4'
N 0.0311 0.0180 12.2126 0.0057 3.1322 9.8933 2.0125 28.9975 1.1663 0.5826 -11.5290 'International Tables Vol C 4.2.6.8 and 6.1.1.4'
Ni -3.0029 0.5091 12.8376 3.8785 7.2920 0.2565 4.4438 12.1763 2.3800 66.3421 1.0341 'International Tables Vol C 4.2.6.8 and 6.1.1.4'
O 0.0492 0.0322 3.0485 13.2771 2.2868 5.7011 1.5463 0.3239 0.8670 32.9089 0.2508 'International Tables Vol C 4.2.6.8 and 6.1.1.4'

loop_
_geom_angle_atom_site_label_1
_geom_angle_atom_site_label_2
_geom_angle_atom_site_label_3
_geom_angle
_geom_angle_publ_flag
O1 Ni1 O2 73.31(7) yes
O1 Ni1 O3 96.24(8) yes
O2 Ni1 O3 86.03(7) yes
O1 Ni1 O6 87.03(8) yes
O2 Ni1 O6 86.27(8) yes
O3 Ni1 O6 170.39(9) yes
O1 Ni1 N1 147.68(8) yes
O2 Ni1 N1 138.73(8) yes
O3 Ni1 N1 91.31(8) yes
O6 Ni1 N1 90.68(8) yes
O1 Ni1 N2 72.67(8) yes
O2 Ni1 N2 145.98(8) yes
O3 Ni1 N2 97.62(9) yes
O6 Ni1 N2 91.97(9) yes
N1 Ni1 N2 75.21(9) yes
O1 Ni1 N5 139.54(8) yes
O2 Ni1 N5 66.32(7) yes
O3 Ni1 N5 83.84(8) yes
O6 Ni1 N5 87.81(8) yes
N1 Ni1 N5 72.44(8) yes
N2 Ni1 N5 147.64(8) yes
C2 C1 C10 123.9(2) yes
C2 C1 N1 120.5(2) yes
C10 C1 N1 115.6(2) yes
C1 C2 C3 118.2(3) yes
C1 C2 H21 120.8 no
C3 C2 H21 121.0 no
C2 C3 C4 120.9(2) yes
C2 C3 H31 119.3 no
C4 C3 H31 119.8 no
C3 C4 C5 117.6(3) yes
C3 C4 H41 121.8 no
C5 C4 H41 120.5 no
C4 C5 C6 124.2(3) yes
C4 C5 N1 121.2(3) yes
C6 C5 N1 114.6(2) yes
C5 C6 C7 121.9(3) yes
C5 C6 N2 112.7(2) yes
C7 C6 N2 125.4(3) yes
C6 C7 H71 108.6 no
C6 C7 H72 112.4 no
H71 C7 H72 109.5 no
C6 C7 H73 107.6 no
H71 C7 H73 108.8 no
H72 C7 H73 109.7 no
C12 C8 O1 122.3(2) yes
C12 C8 N3 116.7(2) yes
O1 C8 N3 120.9(2) yes
C24 C9 O2 121.6(2) yes
C24 C9 N4 118.2(2) yes
O2 C9 N4 120.2(2) yes
C1 C10 C11 120.8(2) yes
C1 C10 N5 113.0(2) yes
C11 C10 N5 126.2(3) yes
C10 C11 H111 110.7 no
C10 C11 H112 111.7 no
H111 C11 H112 109.3 no
C10 C11 H113 108.8 no
H111 C11 H113 108.5 no
H112 C11 H113 107.8 no
C8 C12 C13 117.3(3) yes
C8 C12 C17 124.0(3) yes
C13 C12 C17 118.7(3) yes
C12 C13 C14 120.8(3) yes
C12 C13 H131 119.8 no
C14 C13 H131 119.4 no
C13 C14 C15 120.7(3) yes
C13 C14 H141 119.6 no
C15 C14 H141 119.6 no
C14 C15 C16 117.7(2) yes
C14 C15 C18 121.5(2) yes
C16 C15 C18 120.8(3) yes
C15 C16 C17 121.0(3) yes
C15 C16 H161 120.0 no
C17 C16 H161 119.0 no
C16 C17 C12 120.8(3) yes
C16 C17 H171 118.2 no
C12 C17 H171 121.0 no
C15 C18 C19 120.3(3) yes
C15 C18 C23 121.2(3) yes
C19 C18 C23 118.5(3) yes
C18 C19 C20 120.0(3) yes
C18 C19 H191 120.7 no
C20 C19 H191 119.3 no
C19 C20 C21 121.1(3) yes
C19 C20 H201 118.6 no
C21 C20 H201 120.3 no
C20 C21 C22 119.5(3) yes
C20 C21 H211 121.3 no
C22 C21 H211 119.2 no
C21 C22 C23 120.4(3) yes
C21 C22 H221 119.9 no
C23 C22 H221 119.7 no
C18 C23 C22 120.5(3) yes
C18 C23 H231 118.9 no
C22 C23 H231 120.6 no
C9 C24 C25 125.1(2) yes
C9 C24 C29 116.8(2) yes
C25 C24 C29 118.1(2) yes
C24 C25 C26 120.4(3) yes
C24 C25 H251 119.6 no
C26 C25 H251 120.0 no
C25 C26 C27 121.5(3) yes
C25 C26 H261 119.1 no
C27 C26 H261 119.4 no
C26 C27 C28 117.4(3) yes
C26 C27 C30 121.5(3) yes
C28 C27 C30 121.1(3) yes
C27 C28 C29 121.0(3) yes
C27 C28 H281 119.8 no
C29 C28 H281 119.2 no
C24 C29 C28 121.4(3) yes
C24 C29 H291 119.0 no
C28 C29 H291 119.6 no
C27 C30 C31 121.7(3) yes
C27 C30 C35 119.9(3) yes
C31 C30 C35 118.3(3) yes
C30 C31 C32 120.3(3) yes
C30 C31 H311 120.3 no
C32 C31 H311 119.4 no
C31 C32 C33 120.7(4) yes
C31 C32 H321 118.7 no
C33 C32 H321 120.7 no
C32 C33 C34 119.8(3) yes
C32 C33 H331 120.1 no
C34 C33 H331 120.1 no
C33 C34 C35 120.1(4) yes
C33 C34 H341 119.7 no
C35 C34 H341 120.1 no
C30 C35 C34 120.8(3) yes
C30 C35 H351 119.9 no
C34 C35 H351 119.3 no
O13 C36 H361 110.2 no
O13 C36 H362 109.1 no
H361 C36 H362 110.7 no
O13 C36 H363 107.9 no
H361 C36 H363 108.1 no
H362 C36 H363 110.8 no
O6 C37 H371 114.3 no
O6 C37 H372 110.9 no
H371 C37 H372 108.2 no
O6 C37 H373 109.6 no
H371 C37 H373 106.7 no
H372 C37 H373 106.8 no
Ni1 O1 C8 114.12(17) yes
Ni1 O2 C9 118.01(17) yes
Ni1 O3 N6 126.55(16) yes
C37 O6 Ni1 123.9(2) yes
C37 O6 H61 105.8 no
Ni1 O6 H61 117.3 no
C5 N1 C1 121.5(2) yes
C5 N1 Ni1 117.31(17) yes
C1 N1 Ni1 121.19(17) yes
C6 N2 Ni1 120.12(19) yes
C6 N2 N3 121.8(2) yes
Ni1 N2 N3 118.03(17) yes
N2 N3 C8 114.2(2) yes
N2 N3 H32 122.9 no
C8 N3 H32 122.9 no
C9 N4 N5 114.0(2) yes
C9 N4 H42 123.0 no
N5 N4 H42 123.0 no
Ni1 N5 N4 121.40(16) yes
Ni1 N5 C10 117.75(18) yes
N4 N5 C10 120.8(2) yes
O3 N6 O4 116.0(2) yes
O3 N6 O5 120.5(2) yes
O4 N6 O5 123.5(2) yes
O10 N7 O12 126.1(6) yes
O10 N7 O11 108.5(7) yes
O12 N7 O11 124.0(8) yes
O9 N8 O7 110.0(13) yes
O9 N8 O8 127.7(14) yes
O7 N8 O8 121.7(12) yes

loop_
_geom_bond_atom_site_label_1
_geom_bond_atom_site_label_2
_geom_bond_distance
_geom_bond_publ_flag
Ni1 O1 2.2480(19) yes
Ni1 O2 2.414(2) yes
Ni1 O3 2.0451(19) yes
Ni1 O6 2.056(2) yes
Ni1 N1 2.070(2) yes
Ni1 N2 2.086(2) yes
Ni1 N5 2.262(2) yes
C1 C2 1.403(3) yes
C1 C10 1.486(4) yes
C1 N1 1.334(3) yes
C2 C3 1.378(4) yes
C2 H21 0.929 no
C3 C4 1.390(4) yes
C3 H31 0.942 no
C4 C5 1.395(4) yes
C4 H41 0.927 no
C5 C6 1.484(4) yes
C5 N1 1.337(4) yes
C6 C7 1.492(4) yes
C6 N2 1.282(4) yes
C7 H71 0.960 no
C7 H72 0.925 no
C7 H73 0.955 no
C8 C12 1.483(4) yes
C8 O1 1.231(3) yes
C8 N3 1.369(4) yes
C9 C24 1.484(4) yes
C9 O2 1.225(3) yes
C9 N4 1.381(3) yes
C10 C11 1.481(4) yes
C10 N5 1.286(3) yes
C11 H111 0.946 no
C11 H112 0.952 no
C11 H113 0.961 no
C12 C13 1.381(4) yes
C12 C17 1.376(4) yes
C13 C14 1.384(4) yes
C13 H131 0.944 no
C14 C15 1.393(4) yes
C14 H141 0.925 no
C15 C16 1.389(4) yes
C15 C18 1.485(4) yes
C16 C17 1.383(4) yes
C16 H161 0.930 no
C17 H171 0.922 no
C18 C19 1.394(4) yes
C18 C23 1.396(4) yes
C19 C20 1.389(4) yes
C19 H191 0.940 no
C20 C21 1.373(5) yes
C20 H201 0.944 no
C21 C22 1.377(5) yes
C21 H211 0.929 no
C22 C23 1.389(4) yes
C22 H221 0.920 no
C23 H231 0.924 no
C24 C25 1.395(4) yes
C24 C29 1.390(4) yes
C25 C26 1.385(4) yes
C25 H251 0.920 no
C26 C27 1.396(4) yes
C26 H261 0.933 no
C27 C28 1.400(4) yes
C27 C30 1.488(4) yes
C28 C29 1.375(4) yes
C28 H281 0.926 no
C29 H291 0.929 no
C30 C31 1.380(5) yes
C30 C35 1.401(5) yes
C31 C32 1.404(5) yes
C31 H311 0.932 no
C32 C33 1.363(6) yes
C32 H321 0.924 no
C33 C34 1.378(6) yes
C33 H331 0.934 no
C34 C35 1.386(5) yes
C34 H341 0.942 no
C35 H351 0.933 no
C36 O13 1.451(11) yes
C36 H361 0.946 no
C36 H362 0.949 no
C36 H363 0.958 no
C37 O6 1.430(4) yes
C37 H371 0.972 no
C37 H372 0.986 no
C37 H373 0.971 no
O3 N6 1.297(3) yes
O4 N6 1.231(3) yes
O5 N6 1.227(3) yes
O6 H61 0.816 no
O7 N8 1.243(14) yes
O8 N8 1.224(15) yes
O9 N8 1.34(2) yes
O10 N7 1.353(8) yes
O11 N7 1.197(11) yes
O12 N7 1.197(7) yes
N2 N3 1.370(3) yes
N3 H32 0.860 no
N4 N5 1.367(3) yes
N4 H42 0.860 no

loop_
_geom_hbond_atom_site_label_D
_geom_hbond_atom_site_label_H
_geom_hbond_atom_site_label_A
_geom_hbond_site_symmetry_A
_geom_hbond_angle_DHA
_geom_hbond_distance_DH
_geom_hbond_distance_HA
_geom_hbond_distance_DA
_geom_hbond_publ_flag
N3 H32 O13 . 150 0.86 2.28 3.055(5) yes
N4 H42 O3 2_666 143 0.86 2.39 3.126(5) yes
N4 H42 O4 2_666 166 0.86 2.58 3.422(5) yes
O6 H61 O7 . 136 0.82 2.52 3.160(5) yes
O6 H61 O9 . 168 0.82 1.92 2.725(5) yes
O6 H61 O10 . 160 0.82 1.97 2.745(5) yes
O6 H61 O11 . 142 0.82 2.26 2.940(5) yes
O6 H61 N7 . 167 0.82 2.49 3.284(5) yes
C7 H72 O13 . 145 0.93 2.35 3.152(5) yes
C7 H73 O7 1_455 129 0.96 2.38 3.076(5) yes
C11 H112 O4 2_666 149 0.95 2.42 3.275(5) yes
C16 H161 O8 2_656 157 0.93 2.23 3.112(5) yes
C16 H161 O12 2_656 136 0.93 2.46 3.193(5) yes
C17 H171 O13 . 165 0.92 2.36 3.257(5) yes
C19 H191 O8 2_756 125 0.94 2.55 3.185(5) yes
C19 H191 O12 2_756 138 0.94 2.60 3.354(5) yes
C25 H251 O4 2_666 173 0.92 2.50 3.414(5) yes
C36 H361 O12 2_656 126 0.95 2.59 3.237(5) yes
C37 H373 O4 1_655 151 0.97 2.53 3.414(5) yes
